data_2231427
loop_
_publ_author_name
'Asiri, Abdullah M.'
'Faidallah, Hassan M.'
'Al-Youbi, Abdulrahman O.'
'Ng, Seik Weng'

_publ_section_title
;
 4-(3,5-Dimethyl-1<i>H</i>-pyrazol-1-yl)benzenesulfonamide
;
_journal_coeditor_code BT5610
_journal_issue 9
_journal_name_full 'Acta Crystallographica Section E'
_journal_page_first o2427
_journal_paper_doi 10.1107/S1600536811032867
_journal_volume 67
_journal_year 2011
_chemical_formula_iupac 'C11 H13 N3 O2 S'
_chemical_formula_moiety 'C11 H13 N3 O2 S'
_chemical_formula_sum 'C11 H13 N3 O2 S'
_chemical_formula_weight 251.30
_chemical_name_systematic
;
4-(3,5-Dimethyl-1<i>H</i>-pyrazol-1-yl)benzenesulfonamide
;
_space_group_IT_number 14
_symmetry_cell_setting monoclinic
_symmetry_space_group_name_Hall '-P 2yn'
_symmetry_space_group_name_H-M 'P 1 21/n 1'
_atom_sites_solution_hydrogens geom
_atom_sites_solution_primary direct
_atom_sites_solution_secondary difmap
_audit_creation_method SHELXL-97
_cell_angle_alpha 90.00
_cell_angle_beta 91.7200(10)
_cell_angle_gamma 90.00
_cell_formula_units_Z 4
_cell_length_a 7.96490(10)
_cell_length_b 11.7827(2)
_cell_length_c 12.2720(2)
_cell_measurement_reflns_used 6177
_cell_measurement_temperature 100(2)
_cell_measurement_theta_max 74.01
_cell_measurement_theta_min 3.60
_cell_volume 1151.18(3)
_computing_cell_refinement 'CrysAlis PRO (Agilent, 2010)'
_computing_data_collection 'CrysAlis PRO (Agilent, 2010)'
_computing_data_reduction 'CrysAlis PRO (Agilent, 2010)'
_computing_molecular_graphics 'X-SEED (Barbour, 2001)'
_computing_publication_material 'publCIF (Westrip, 2010)'
_computing_structure_refinement 'SHELXL97 (Sheldrick, 2008)'
_computing_structure_solution 'SHELXS97 (Sheldrick, 2008)'
_diffrn_ambient_temperature 100(2)
_diffrn_detector_area_resol_mean 10.4041
_diffrn_measured_fraction_theta_full 0.987
_diffrn_measured_fraction_theta_max 0.987
_diffrn_measurement_device_type 'Agilent SuperNova Dual diffractometer with an Atlas detector'
_diffrn_measurement_method \w
_diffrn_radiation_monochromator Mirror
_diffrn_radiation_source 'SuperNova (Cu) X-ray Source'
_diffrn_radiation_type CuK\a
_diffrn_radiation_wavelength 1.54184
_diffrn_reflns_av_R_equivalents 0.0179
_diffrn_reflns_av_sigmaI/netI 0.0141
_diffrn_reflns_limit_h_max 9
_diffrn_reflns_limit_h_min -7
_diffrn_reflns_limit_k_max 14
_diffrn_reflns_limit_k_min -14
_diffrn_reflns_limit_l_max 15
_diffrn_reflns_limit_l_min -15
_diffrn_reflns_number 8510
_diffrn_reflns_theta_full 74.18
_diffrn_reflns_theta_max 74.18
_diffrn_reflns_theta_min 5.21
_diffrn_standards_decay_% 0
_diffrn_standards_interval_count 0
_diffrn_standards_interval_time 0
_diffrn_standards_number 0
_exptl_absorpt_coefficient_mu 2.465
_exptl_absorpt_correction_T_max 0.9524
_exptl_absorpt_correction_T_min 0.5251
_exptl_absorpt_correction_type multi-scan
_exptl_absorpt_process_details '(CrysAlis PRO; Agilent, 2010)'
_exptl_crystal_colour orange
_exptl_crystal_density_diffrn 1.450
_exptl_crystal_density_method 'not measured'
_exptl_crystal_description plate
_exptl_crystal_F_000 528
_exptl_crystal_size_max 0.30
_exptl_crystal_size_mid 0.20
_exptl_crystal_size_min 0.02
_refine_diff_density_max 0.350
_refine_diff_density_min -0.407
_refine_ls_extinction_method none
_refine_ls_goodness_of_fit_ref 1.065
_refine_ls_hydrogen_treatment mixed
_refine_ls_matrix_type full
_refine_ls_number_parameters 164
_refine_ls_number_reflns 2312
_refine_ls_number_restraints 2
_refine_ls_restrained_S_all 1.065
_refine_ls_R_factor_all 0.0321
_refine_ls_R_factor_gt 0.0312
_refine_ls_shift/su_max 0.001
_refine_ls_shift/su_mean 0.001
_refine_ls_structure_factor_coef Fsqd
_refine_ls_weighting_details 'calc w=1/[\s^2^(Fo^2^)+(0.0441P)^2^+0.7227P] where P=(Fo^2^+2Fc^2^)/3'
_refine_ls_weighting_scheme calc
_refine_ls_wR_factor_gt 0.0827
_refine_ls_wR_factor_ref 0.0834
_reflns_number_gt 2215
_reflns_number_total 2312
_reflns_threshold_expression I>2\s(I)
_cod_data_source_file bt5610.cif
_cod_data_source_block I
_cod_original_sg_symbol_H-M 'P 21/n'
_cod_database_code 2231427
_cod_database_fobs_code 2231427

loop_
_symmetry_equiv_pos_as_xyz
'x, y, z'
'-x+1/2, y+1/2, -z+1/2'
'-x, -y, -z'
'x-1/2, -y-1/2, z-1/2'

loop_
_atom_site_type_symbol
_atom_site_label
_atom_site_fract_x
_atom_site_fract_y
_atom_site_fract_z
_atom_site_U_iso_or_equiv
_atom_site_adp_type
_atom_site_calc_flag
_atom_site_refinement_flags
_atom_site_occupancy
_atom_site_symmetry_multiplicity
S S1 0.60099(4) 0.32597(3) 0.50334(2) 0.01314(12) Uani d . 1 1
O O1 0.44016(12) 0.37270(8) 0.52982(8) 0.0170(2) Uani d . 1 1
O O2 0.65114(14) 0.21872(9) 0.54890(8) 0.0208(2) Uani d . 1 1
N N1 0.61599(14) 0.27786(10) 0.02059(9) 0.0136(2) Uani d . 1 1
N N2 0.55511(14) 0.18062(10) -0.02758(9) 0.0143(2) Uani d . 1 1
N N3 0.74013(15) 0.41830(10) 0.54060(9) 0.0152(2) Uani d D 1 1
C C1 0.7815(2) 0.45338(13) -0.02125(12) 0.0232(3) Uani d . 1 1
H H1A 0.8510 0.4777 -0.0815 0.035 Uiso calc R 1 1
H H1B 0.8535 0.4386 0.0434 0.035 Uiso calc R 1 1
H H1C 0.7007 0.5132 -0.0049 0.035 Uiso calc R 1 1
C C2 0.68933(17) 0.34759(12) -0.05284(11) 0.0161(3) Uani d . 1 1
C C3 0.67052(18) 0.29522(12) -0.15234(11) 0.0170(3) Uani d . 1 1
H H3 0.7068 0.3228 -0.2205 0.020 Uiso calc R 1 1
C C4 0.58685(17) 0.19256(12) -0.13311(11) 0.0147(3) Uani d . 1 1
C C5 0.53563(19) 0.10247(13) -0.21321(11) 0.0196(3) Uani d . 1 1
H H5A 0.4668 0.0456 -0.1771 0.029 Uiso calc R 1 1
H H5B 0.6361 0.0660 -0.2413 0.029 Uiso calc R 1 1
H H5C 0.4705 0.1367 -0.2737 0.029 Uiso calc R 1 1
C C6 0.61070(16) 0.28964(12) 0.13566(11) 0.0136(3) Uani d . 1 1
C C7 0.55663(18) 0.39093(12) 0.18128(11) 0.0183(3) Uani d . 1 1
H H7 0.5220 0.4521 0.1355 0.022 Uiso calc R 1 1
C C8 0.55342(18) 0.40237(12) 0.29364(11) 0.0179(3) Uani d . 1 1
H H8 0.5176 0.4715 0.3253 0.021 Uiso calc R 1 1
C C9 0.60328(17) 0.31154(11) 0.35950(11) 0.0137(3) Uani d . 1 1
C C10 0.65597(18) 0.21010(12) 0.31423(11) 0.0163(3) Uani d . 1 1
H H10 0.6891 0.1485 0.3600 0.020 Uiso calc R 1 1
C C11 0.66000(18) 0.19918(12) 0.20165(11) 0.0163(3) Uani d . 1 1
H H11 0.6963 0.1302 0.1700 0.020 Uiso calc R 1 1
H H1 0.712(2) 0.4870(10) 0.5225(15) 0.029(5) Uiso d D 1 1
H H2 0.8410(14) 0.3966(16) 0.5246(16) 0.029(5) Uiso d D 1 1

loop_
_atom_site_aniso_label
_atom_site_aniso_U_11
_atom_site_aniso_U_22
_atom_site_aniso_U_33
_atom_site_aniso_U_12
_atom_site_aniso_U_13
_atom_site_aniso_U_23
S1 0.01682(19) 0.01279(19) 0.00991(18) 0.00155(11) 0.00214(12) -0.00074(11)
O1 0.0163(5) 0.0191(5) 0.0160(5) 0.0001(4) 0.0045(4) -0.0025(4)
O2 0.0332(6) 0.0157(5) 0.0138(5) 0.0049(4) 0.0028(4) 0.0018(4)
N1 0.0153(6) 0.0143(6) 0.0110(5) -0.0028(4) -0.0002(4) -0.0017(4)
N2 0.0142(5) 0.0159(6) 0.0128(6) -0.0034(4) 0.0002(4) -0.0028(4)
N3 0.0144(6) 0.0161(6) 0.0150(6) 0.0024(4) -0.0003(4) -0.0027(4)
C1 0.0300(8) 0.0207(7) 0.0187(7) -0.0104(6) -0.0052(6) 0.0036(6)
C2 0.0169(6) 0.0165(7) 0.0149(6) -0.0024(5) -0.0014(5) 0.0036(5)
C3 0.0194(7) 0.0199(7) 0.0117(6) -0.0022(5) -0.0005(5) 0.0028(5)
C4 0.0141(6) 0.0183(7) 0.0114(6) 0.0002(5) -0.0011(5) -0.0011(5)
C5 0.0248(7) 0.0209(7) 0.0130(6) -0.0018(6) -0.0006(5) -0.0039(5)
C6 0.0123(6) 0.0173(7) 0.0113(6) -0.0025(5) 0.0001(5) -0.0018(5)
C7 0.0222(7) 0.0173(7) 0.0151(7) 0.0050(5) -0.0033(5) 0.0003(5)
C8 0.0219(7) 0.0160(7) 0.0157(7) 0.0048(5) -0.0012(5) -0.0033(5)
C9 0.0136(6) 0.0159(6) 0.0117(6) -0.0005(5) 0.0012(5) -0.0015(5)
C10 0.0221(7) 0.0130(6) 0.0140(6) 0.0014(5) 0.0032(5) 0.0016(5)
C11 0.0213(7) 0.0128(6) 0.0148(7) 0.0000(5) 0.0039(5) -0.0020(5)

loop_
_atom_type_symbol
_atom_type_description
_atom_type_scat_dispersion_real
_atom_type_scat_dispersion_imag
_atom_type_scat_source
C C 0.0181 0.0091 'International Tables Vol C Tables 4.2.6.8 and 6.1.1.4'
H H 0.0000 0.0000 'International Tables Vol C Tables 4.2.6.8 and 6.1.1.4'
N N 0.0311 0.0180 'International Tables Vol C Tables 4.2.6.8 and 6.1.1.4'
O O 0.0492 0.0322 'International Tables Vol C Tables 4.2.6.8 and 6.1.1.4'
S S 0.3331 0.5567 'International Tables Vol C Tables 4.2.6.8 and 6.1.1.4'

loop_
_geom_angle_atom_site_label_1
_geom_angle_atom_site_label_2
_geom_angle_atom_site_label_3
_geom_angle
O2 S1 O1 119.22(6)
O2 S1 N3 107.68(6)
O1 S1 N3 106.68(6)
O2 S1 C9 107.00(6)
O1 S1 C9 107.27(6)
N3 S1 C9 108.66(6)
C2 N1 N2 111.80(11)
C2 N1 C6 128.61(11)
N2 N1 C6 119.31(11)
C4 N2 N1 104.80(11)
S1 N3 H1 112.6(13)
S1 N3 H2 111.7(13)
H1 N3 H2 116.9(18)
C2 C1 H1A 109.5
C2 C1 H1B 109.5
H1A C1 H1B 109.5
C2 C1 H1C 109.5
H1A C1 H1C 109.5
H1B C1 H1C 109.5
N1 C2 C3 106.24(12)
N1 C2 C1 123.29(13)
C3 C2 C1 130.28(13)
C2 C3 C4 106.11(12)
C2 C3 H3 126.9
C4 C3 H3 126.9
N2 C4 C3 111.01(12)
N2 C4 C5 120.48(12)
C3 C4 C5 128.50(13)
C4 C5 H5A 109.5
C4 C5 H5B 109.5
H5A C5 H5B 109.5
C4 C5 H5C 109.5
H5A C5 H5C 109.5
H5B C5 H5C 109.5
C11 C6 C7 120.61(12)
C11 C6 N1 119.24(12)
C7 C6 N1 120.15(12)
C8 C7 C6 119.90(13)
C8 C7 H7 120.0
C6 C7 H7 120.0
C7 C8 C9 119.29(13)
C7 C8 H8 120.4
C9 C8 H8 120.4
C10 C9 C8 120.94(13)
C10 C9 S1 119.54(10)
C8 C9 S1 119.52(10)
C9 C10 C11 119.61(13)
C9 C10 H10 120.2
C11 C10 H10 120.2
C6 C11 C10 119.64(13)
C6 C11 H11 120.2
C10 C11 H11 120.2

loop_
_geom_bond_atom_site_label_1
_geom_bond_atom_site_label_2
_geom_bond_distance
S1 O2 1.4338(10)
S1 O1 1.4404(10)
S1 N3 1.6094(12)
S1 C9 1.7741(14)
N1 C2 1.3638(18)
N1 N2 1.3713(15)
N1 C6 1.4208(17)
N2 C4 1.3344(18)
N3 H1 0.869(9)
N3 H2 0.871(9)
C1 C2 1.4920(19)
C1 H1A 0.9800
C1 H1B 0.9800
C1 H1C 0.9800
C2 C3 1.372(2)
C3 C4 1.404(2)
C3 H3 0.9500
C4 C5 1.4952(19)
C5 H5A 0.9800
C5 H5B 0.9800
C5 H5C 0.9800
C6 C11 1.3881(19)
C6 C7 1.392(2)
C7 C8 1.3864(19)
C7 H7 0.9500
C8 C9 1.3918(19)
C8 H8 0.9500
C9 C10 1.3882(19)
C10 C11 1.3889(19)
C10 H10 0.9500
C11 H11 0.9500

loop_
_geom_hbond_atom_site_label_D
_geom_hbond_atom_site_label_H
_geom_hbond_atom_site_label_A
_geom_hbond_site_symmetry_A
_geom_hbond_distance_DH
_geom_hbond_distance_HA
_geom_hbond_distance_DA
_geom_hbond_angle_DHA
_geom_hbond_publ_flag
N3 H1 O1 3_666 0.870(10) 2.130(10) 2.966(2) 160(2) yes
N3 H1 N2 2_655 0.870(10) 2.94(2) 3.501(2) 124(2) yes

loop_
_geom_torsion_atom_site_label_1
_geom_torsion_atom_site_label_2
_geom_torsion_atom_site_label_3
_geom_torsion_atom_site_label_4
_geom_torsion
C2 N1 N2 C4 -1.97(15)
C6 N1 N2 C4 -176.38(11)
N2 N1 C2 C3 1.89(15)
C6 N1 C2 C3 175.64(13)
N2 N1 C2 C1 -173.51(13)
C6 N1 C2 C1 0.2(2)
N1 C2 C3 C4 -1.01(15)
C1 C2 C3 C4 173.95(15)
N1 N2 C4 C3 1.28(15)
N1 N2 C4 C5 -179.21(12)
C2 C3 C4 N2 -0.18(16)
C2 C3 C4 C5 -179.65(14)
C2 N1 C6 C11 -128.45(15)
N2 N1 C6 C11 44.90(17)
C2 N1 C6 C7 51.5(2)
N2 N1 C6 C7 -135.12(13)
C11 C6 C7 C8 0.7(2)
N1 C6 C7 C8 -179.31(12)
C6 C7 C8 C9 -0.5(2)
C7 C8 C9 C10 0.0(2)
C7 C8 C9 S1 179.52(11)
O2 S1 C9 C10 -2.85(13)
O1 S1 C9 C10 -131.88(12)
N3 S1 C9 C10 113.15(12)
O2 S1 C9 C8 177.63(11)
O1 S1 C9 C8 48.60(13)
N3 S1 C9 C8 -66.37(13)
C8 C9 C10 C11 0.4(2)
S1 C9 C10 C11 -179.13(11)
C7 C6 C11 C10 -0.3(2)
N1 C6 C11 C10 179.71(12)
C9 C10 C11 C6 -0.2(2)

loop_
_cod_related_entry_id
_cod_related_entry_database
_cod_related_entry_code
1 ChemSpider 615723
